data_7706077
loop_
_publ_author_name
'Zeni, Willi'
'Seifried, Marco'
'Knoll, Christian'
'Welch, Jan M.'
'Giester, Gerald'
'St\"oger, Berthold'
'Artner, Werner'
'Reissner, Michael'
'M\"uller, Danny'
'Weinberger, Peter'

_publ_section_title
;
 Bifunctional Fe(II) spin crossover-complexes based on
 \w-(1<i>H</i>-tetrazol-1-yl) carboxylic acids.
;
_journal_issue 47
_journal_name_full 'Dalton transactions (Cambridge, England : 2003)'
_journal_page_first 17183
_journal_page_last 17193
_journal_paper_doi 10.1039/d0dt03315d
_journal_volume 49
_journal_year 2020
_chemical_formula_moiety 'C18 H24 Fe1 N24 O12, 2(B1 F4), 2(C2 H3 N1)'
_chemical_formula_sum 'C22 H30 B2 F8 Fe N26 O12'
_chemical_formula_weight 1080.19
_space_group_crystal_system trigonal
_space_group_IT_number 148
_space_group_name_Hall '-R 3'
_space_group_name_H-M_alt 'R -3 :H'
_atom_sites_solution_hydrogens mixed
_audit_creation_date 2020-08-18
_audit_creation_method
;
Olex2 1.3
(compiled 2020.07.31 svn.rc2a77460 for OlexSys, GUI svn.r6145)
;
_audit_update_record
;
2020-08-19 deposited with the CCDC.	2020-10-26 downloaded from the CCDC.
;
_cell_angle_alpha 90
_cell_angle_beta 90
_cell_angle_gamma 120
_cell_formula_units_Z 3
_cell_length_a 10.4735(5)
_cell_length_b 10.4735(5)
_cell_length_c 34.480(2)
_cell_measurement_reflns_used 1495
_cell_measurement_temperature 100(2)
_cell_measurement_theta_max 26.417
_cell_measurement_theta_min 3.545
_cell_volume 3275.5(3)
_computing_molecular_graphics 'Olex2 1.3 (Dolomanov et al., 2009)'
_computing_publication_material 'Olex2 1.3 (Dolomanov et al., 2009)'
_computing_structure_refinement 'SHELXL 2018/3 (Sheldrick, 2015)'
_diffrn_ambient_temperature 100.15
_diffrn_measured_fraction_theta_full 0.997
_diffrn_measured_fraction_theta_max 0.995
_diffrn_measurement_device_type 'Bruker KAPPA APEX II'
_diffrn_radiation_type MoK\a
_diffrn_radiation_wavelength 0.71073
_diffrn_reflns_av_R_equivalents 0.0309
_diffrn_reflns_av_unetI/netI 0.0124
_diffrn_reflns_Laue_measured_fraction_full 0.997
_diffrn_reflns_Laue_measured_fraction_max 0.995
_diffrn_reflns_limit_h_max 12
_diffrn_reflns_limit_h_min -13
_diffrn_reflns_limit_k_max 13
_diffrn_reflns_limit_k_min -13
_diffrn_reflns_limit_l_max 42
_diffrn_reflns_limit_l_min -43
_diffrn_reflns_number 21166
_diffrn_reflns_point_group_measured_fraction_full 0.997
_diffrn_reflns_point_group_measured_fraction_max 0.995
_diffrn_reflns_theta_full 25.242
_diffrn_reflns_theta_max 26.417
_diffrn_reflns_theta_min 3.545
_exptl_absorpt_coefficient_mu 0.466
_exptl_crystal_colour pink
_exptl_crystal_density_diffrn 1.643
_exptl_crystal_description platelet
_exptl_crystal_F_000 1644
_refine_diff_density_max 0.355
_refine_diff_density_min -0.438
_refine_diff_density_rms 0.050
_refine_ls_extinction_method none
_refine_ls_goodness_of_fit_ref 1.072
_refine_ls_hydrogen_treatment mixed
_refine_ls_matrix_type full
_refine_ls_number_parameters 114
_refine_ls_number_reflns 1495
_refine_ls_number_restraints 2
_refine_ls_restrained_S_all 1.073
_refine_ls_R_factor_all 0.0304
_refine_ls_R_factor_gt 0.0271
_refine_ls_shift/su_max 0.001
_refine_ls_shift/su_mean 0.000
_refine_ls_structure_factor_coef Fsqd
_refine_ls_weighting_details 'w=1/[\s^2^(Fo^2^)+(0.0282P)^2^+7.6104P] where P=(Fo^2^+2Fc^2^)/3'
_refine_ls_weighting_scheme calc
_refine_ls_wR_factor_gt 0.0673
_refine_ls_wR_factor_ref 0.0692
_reflns_Friedel_coverage 0.000
_reflns_number_gt 1374
_reflns_number_total 1495
_reflns_threshold_expression 'I > 2\s(I)'
_cod_data_source_file d0dt03315d2.cif
_cod_data_source_block '[Fe(2COOHTz)6](BF4)2_LS'
_cod_original_cell_volume 3275.6(4)
_cod_original_sg_symbol_H-M 'R -3'
_cod_database_code 7706077
_shelx_shelxl_version_number 2018/3
_shelx_space_group_comment
;
The symmetry employed for this shelxl refinement is uniquely defined
by the following loop, which should always be used as a source of
symmetry information in preference to the above space-group names.
They are only intended as comments.
;
_olex2_refinement_description
;
1. Fixed Uiso
 At 1.2 times of:
  All C(H) groups, All C(H,H) groups
 At 1.5 times of:
  All O(H) groups
2. Restrained distances
 C4-H4
 0.95 with sigma of 0.01
 C5-H4
 2 with sigma of 0.01
3.a Secondary CH2 refined with riding coordinates:
 C2(H2A,H2B)
3.b Aromatic/amide H refined with riding coordinates:
 C1(H1)
3.c Idealised tetrahedral OH refined as rotating group with stretchable bonds:
 O1(H1A)
;
_olex2_submission_special_instructions 'No special instructions were received'

loop_
_space_group_symop_operation_xyz
'x, y, z'
'-y, x-y, z'
'-x+y, -x, z'
'x+2/3, y+1/3, z+1/3'
'-y+2/3, x-y+1/3, z+1/3'
'-x+y+2/3, -x+1/3, z+1/3'
'x+1/3, y+2/3, z+2/3'
'-y+1/3, x-y+2/3, z+2/3'
'-x+y+1/3, -x+2/3, z+2/3'
'-x, -y, -z'
'y, -x+y, -z'
'x-y, x, -z'
'-x+2/3, -y+1/3, -z+1/3'
'y+2/3, -x+y+1/3, -z+1/3'
'x-y+2/3, x+1/3, -z+1/3'
'-x+1/3, -y+2/3, -z+2/3'
'y+1/3, -x+y+2/3, -z+2/3'
'x-y+1/3, x+2/3, -z+2/3'

loop_
_atom_site_label
_atom_site_type_symbol
_atom_site_fract_x
_atom_site_fract_y
_atom_site_fract_z
_atom_site_U_iso_or_equiv
_atom_site_adp_type
_atom_site_occupancy
_atom_site_site_symmetry_order
_atom_site_calc_flag
_atom_site_refinement_flags_posn
_atom_site_refinement_flags_adp
_atom_site_refinement_flags_occupancy
_atom_site_disorder_assembly
_atom_site_disorder_group
Fe Fe 0.333333 0.666667 0.666667 0.00853(13) Uani 1 6 d S T P . .
C1 C 0.60903(15) 0.70316(15) 0.62726(4) 0.0115(3) Uani 1 1 d . . . . .
H1 H 0.675094 0.799472 0.636614 0.014 Uiso 1 1 calc R U . . .
O1 O 0.95789(12) 0.72617(14) 0.54335(3) 0.0229(3) Uani 1 1 d . . . . .
H1A H 0.9740(11) 0.747(2) 0.5207(7) 0.034 Uiso 1 1 calc R U . . .
N1 N 0.64474(12) 0.62187(12) 0.60520(3) 0.0106(2) Uani 1 1 d . . . . .
B B 0.666667 0.333333 0.68381(8) 0.0152(6) Uani 1 3 d S T P . .
N2 N 0.52185(13) 0.49208(13) 0.59790(4) 0.0152(3) Uani 1 1 d . . . . .
C2 C 0.78787(15) 0.64578(15) 0.59294(4) 0.0118(3) Uani 1 1 d . . . . .
H2A H 0.787316 0.551071 0.594179 0.014 Uiso 1 1 calc R U . . .
H2B H 0.864109 0.715086 0.611169 0.014 Uiso 1 1 calc R U . . .
O2 O 0.74915(13) 0.73118(13) 0.53178(3) 0.0229(3) Uani 1 1 d . . . . .
F1 F 0.666667 0.333333 0.72417(4) 0.0218(3) Uani 1 3 d S T P . .
C3 C 0.82814(16) 0.70694(16) 0.55235(4) 0.0144(3) Uani 1 1 d . . . . .
N3 N 0.41465(13) 0.49541(13) 0.61511(4) 0.0146(3) Uani 1 1 d . . . . .
F2 F 0.67276(10) 0.46197(10) 0.67057(3) 0.0216(2) Uani 1 1 d . . . . .
C5 C 0.666667 0.333333 0.50556(10) 0.0391(8) Uani 1 3 d DS T P . .
N4 N 0.46591(13) 0.62705(12) 0.63394(3) 0.0105(2) Uani 1 1 d . . . . .
N5 N 0.666667 0.333333 0.53807(8) 0.0329(6) Uani 1 3 d S T P . .
C4 C 0.666667 0.333333 0.46376(19) 0.158(4) Uani 1 3 d DS T P . .
H4 H 0.674(7) 0.422(3) 0.4542(5) 0.18(2) Uiso 1 1 d D . . . .

loop_
_atom_site_aniso_label
_atom_site_aniso_U_11
_atom_site_aniso_U_22
_atom_site_aniso_U_33
_atom_site_aniso_U_23
_atom_site_aniso_U_13
_atom_site_aniso_U_12
Fe 0.00796(16) 0.00796(16) 0.0097(2) 0.000 0.000 0.00398(8)
C1 0.0124(6) 0.0113(6) 0.0113(6) 0.0007(5) 0.0003(5) 0.0064(5)
O1 0.0221(6) 0.0361(7) 0.0146(5) 0.0074(5) 0.0089(4) 0.0177(5)
N1 0.0104(5) 0.0108(5) 0.0105(6) 0.0005(4) 0.0004(4) 0.0053(4)
B 0.0147(8) 0.0147(8) 0.0162(14) 0.000 0.000 0.0073(4)
N2 0.0125(6) 0.0124(6) 0.0188(6) -0.0029(5) 0.0012(5) 0.0047(5)
C2 0.0108(6) 0.0153(7) 0.0110(6) 0.0011(5) 0.0015(5) 0.0078(5)
O2 0.0268(6) 0.0326(6) 0.0148(5) 0.0062(5) 0.0008(4) 0.0191(5)
F1 0.0262(5) 0.0262(5) 0.0128(7) 0.000 0.000 0.0131(3)
C3 0.0163(7) 0.0143(7) 0.0130(7) 0.0001(5) 0.0019(5) 0.0079(6)
N3 0.0137(6) 0.0131(6) 0.0171(6) -0.0032(5) 0.0009(5) 0.0067(5)
F2 0.0266(5) 0.0182(5) 0.0222(5) 0.0029(4) -0.0012(4) 0.0129(4)
C5 0.0444(13) 0.0444(13) 0.0285(19) 0.000 0.000 0.0222(6)
N4 0.0123(6) 0.0092(5) 0.0105(5) 0.0000(4) -0.0013(4) 0.0057(5)
N5 0.0356(9) 0.0356(9) 0.0274(15) 0.000 0.000 0.0178(5)
C4 0.224(7) 0.224(7) 0.027(3) 0.000 0.000 0.112(3)

loop_
_atom_type_symbol
_atom_type_description
_atom_type_scat_dispersion_real
_atom_type_scat_dispersion_imag
_atom_type_scat_source
C C 0.0033 0.0016 'International Tables Vol C Tables 4.2.6.8 and 6.1.1.4'
H H 0.0000 0.0000 'International Tables Vol C Tables 4.2.6.8 and 6.1.1.4'
B B 0.0013 0.0007 'International Tables Vol C Tables 4.2.6.8 and 6.1.1.4'
F F 0.0171 0.0103 'International Tables Vol C Tables 4.2.6.8 and 6.1.1.4'
Fe Fe 0.3463 0.8444 'International Tables Vol C Tables 4.2.6.8 and 6.1.1.4'
N N 0.0061 0.0033 'International Tables Vol C Tables 4.2.6.8 and 6.1.1.4'
O O 0.0106 0.0060 'International Tables Vol C Tables 4.2.6.8 and 6.1.1.4'

loop_
_geom_angle_atom_site_label_1
_geom_angle_atom_site_label_2
_geom_angle_atom_site_label_3
_geom_angle
_geom_angle_site_symmetry_1
_geom_angle_site_symmetry_3
_geom_angle_publ_flag
N4 Fe N4 90.94(5) 13_566 15_556 ?
N4 Fe N4 89.06(5) 14_456 3_565 ?
N4 Fe N4 89.06(5) 14_456 . ?
N4 Fe N4 90.94(5) 13_566 14_456 ?
N4 Fe N4 180.00(5) 13_566 . ?
N4 Fe N4 90.94(5) 15_556 14_456 ?
N4 Fe N4 180.0 15_556 3_565 ?
N4 Fe N4 89.06(5) 13_566 2_665 ?
N4 Fe N4 90.94(5) 2_665 3_565 ?
N4 Fe N4 89.06(5) 15_556 2_665 ?
N4 Fe N4 89.06(5) 15_556 . ?
N4 Fe N4 180.00(7) 14_456 2_665 ?
N4 Fe N4 90.94(5) 3_565 . ?
N4 Fe N4 89.06(5) 13_566 3_565 ?
N4 Fe N4 90.94(5) 2_665 . ?
N1 C1 H1 125.9 . . ?
N4 C1 H1 125.9 . . ?
N4 C1 N1 108.18(12) . . ?
C3 O1 H1A 109.5 . . ?
C1 N1 N2 108.69(11) . . ?
C1 N1 C2 130.78(12) . . ?
N2 N1 C2 120.11(11) . . ?
F1 B F2 109.13(12) . . ?
F1 B F2 109.13(12) . 3_665 ?
F1 B F2 109.13(12) . 2_655 ?
F2 B F2 109.81(12) 3_665 . ?
F2 B F2 109.81(12) 2_655 . ?
F2 B F2 109.81(12) 3_665 2_655 ?
N3 N2 N1 107.02(11) . . ?
N1 C2 H2A 109.0 . . ?
N1 C2 H2B 109.0 . . ?
N1 C2 C3 112.84(11) . . ?
H2A C2 H2B 107.8 . . ?
C3 C2 H2A 109.0 . . ?
C3 C2 H2B 109.0 . . ?
O1 C3 C2 109.51(12) . . ?
O2 C3 O1 126.58(14) . . ?
O2 C3 C2 123.91(13) . . ?
N2 N3 N4 109.79(11) . . ?
N5 C5 C4 180.0 . . ?
C1 N4 Fe 132.41(10) . . ?
C1 N4 N3 106.32(11) . . ?
N3 N4 Fe 121.12(9) . . ?
C5 C4 H4 110.2(13) . 2_655 ?
C5 C4 H4 110.2(13) . 3_665 ?
C5 C4 H4 110.2(13) . . ?
H4 C4 H4 108.7(13) 2_655 3_665 ?
H4 C4 H4 108.7(13) . 2_655 ?
H4 C4 H4 108.7(13) . 3_665 ?

loop_
_geom_bond_atom_site_label_1
_geom_bond_atom_site_label_2
_geom_bond_distance
_geom_bond_site_symmetry_2
_geom_bond_publ_flag
Fe N4 1.9874(11) 13_566 ?
Fe N4 1.9874(12) . ?
Fe N4 1.9873(12) 3_565 ?
Fe N4 1.9874(12) 15_556 ?
Fe N4 1.9874(12) 14_456 ?
Fe N4 1.9873(12) 2_665 ?
C1 H1 0.9500 . ?
C1 N1 1.3273(18) . ?
C1 N4 1.3193(18) . ?
O1 H1A 0.81(2) . ?
O1 C3 1.3076(18) . ?
N1 N2 1.3484(16) . ?
N1 C2 1.4536(17) . ?
B F1 1.392(3) . ?
B F2 1.3935(13) 3_665 ?
B F2 1.3935(13) 2_655 ?
B F2 1.3935(13) . ?
N2 N3 1.2859(17) . ?
C2 H2A 0.9900 . ?
C2 H2B 0.9900 . ?
C2 C3 1.5087(19) . ?
O2 C3 1.2091(18) . ?
N3 N4 1.3676(16) . ?
C5 N5 1.121(4) . ?
C5 C4 1.441(7) . ?
C4 H4 0.955(10) 2_655 ?
C4 H4 0.955(10) 3_665 ?
C4 H4 0.955(10) . ?

loop_
_geom_torsion_atom_site_label_1
_geom_torsion_atom_site_label_2
_geom_torsion_atom_site_label_3
_geom_torsion_atom_site_label_4
_geom_torsion
_geom_torsion_site_symmetry_1
_geom_torsion_site_symmetry_2
_geom_torsion_site_symmetry_3
_geom_torsion_site_symmetry_4
_geom_torsion_publ_flag
C1 N1 N2 N3 0.13(15) . . . . ?
C1 N1 C2 C3 -99.43(16) . . . . ?
N1 C1 N4 Fe 175.43(9) . . . . ?
N1 C1 N4 N3 0.01(15) . . . . ?
N1 N2 N3 N4 -0.12(15) . . . . ?
N1 C2 C3 O1 179.74(12) . . . . ?
N1 C2 C3 O2 -1.3(2) . . . . ?
N2 N1 C2 C3 88.81(15) . . . . ?
N2 N3 N4 Fe -175.97(9) . . . . ?
N2 N3 N4 C1 0.07(15) . . . . ?
C2 N1 N2 N3 173.55(11) . . . . ?
N4 C1 N1 N2 -0.08(15) . . . . ?
N4 C1 N1 C2 -172.57(12) . . . . ?
